data_4500331
loop_
_publ_author_name
'Zhang, Ya-Nan'
'Liu, Ping'
'Wang, Yao-Yu'
'Wu, Ling-Yue'
'Pang, Ling-Yan'
'Shi, Qi-Zhen'

_publ_section_title
;
 Syntheses and Crystal Structures of a Series of Zn(II)/Cd(II)
 Coordination Polymers Constructed from a Flexible
 6,6&#x2032;-Dithiodinicotinic Acid
;
_journal_issue 5
_journal_name_full 'Crystal Growth &amp; Design'
_journal_page_first 1531
_journal_paper_doi 10.1021/cg101433t
_journal_volume 11
_journal_year 2011
_chemical_formula_moiety 'C25 H20 N4 O4 S2 Zn'
_chemical_formula_sum 'C25 H20 N4 O4 S2 Zn'
_chemical_formula_weight 569.94
_chemical_name_systematic
; 
 ? 
;
_space_group_IT_number 2
_symmetry_cell_setting triclinic
_symmetry_space_group_name_Hall '-P 1'
_symmetry_space_group_name_H-M 'P -1'
_atom_sites_solution_hydrogens geom
_atom_sites_solution_primary direct
_atom_sites_solution_secondary difmap
_audit_creation_method SHELXL-97
_cell_angle_alpha 72.375(3)
_cell_angle_beta 82.931(3)
_cell_angle_gamma 75.442(3)
_cell_formula_units_Z 2
_cell_length_a 7.9715(18)
_cell_length_b 11.701(3)
_cell_length_c 15.038(3)
_cell_measurement_reflns_used 1111
_cell_measurement_temperature 293(2)
_cell_measurement_theta_max 20.82
_cell_measurement_theta_min 2.845
_cell_volume 1292.2(5)
_computing_cell_refinement APEX2
_computing_data_collection 'APEX2 (Bruker, 2005)'
_computing_data_reduction APEX2
_computing_molecular_graphics APEX2
_computing_publication_material APEX2
_computing_structure_refinement 'SHELXL-97 (Sheldrick, 1997)'
_computing_structure_solution 'SHELXS-97 (Sheldrick, 1990)'
_diffrn_ambient_temperature 293(2)
_diffrn_measured_fraction_theta_full 0.981
_diffrn_measured_fraction_theta_max 0.981
_diffrn_measurement_device_type 'Bruker APEX SMART II'
_diffrn_measurement_method \w
_diffrn_radiation_monochromator graphite
_diffrn_radiation_source 'fine-focus sealed tube'
_diffrn_radiation_type MoK\a
_diffrn_radiation_wavelength 0.71073
_diffrn_reflns_av_R_equivalents 0.0320
_diffrn_reflns_av_sigmaI/netI 0.0763
_diffrn_reflns_limit_h_max 7
_diffrn_reflns_limit_h_min -9
_diffrn_reflns_limit_k_max 13
_diffrn_reflns_limit_k_min -13
_diffrn_reflns_limit_l_max 17
_diffrn_reflns_limit_l_min -17
_diffrn_reflns_number 6372
_diffrn_reflns_theta_full 24.93
_diffrn_reflns_theta_max 24.93
_diffrn_reflns_theta_min 1.42
_diffrn_standards_decay_% 0
_diffrn_standards_interval_time 0
_diffrn_standards_number 0
_exptl_absorpt_coefficient_mu 1.150
_exptl_absorpt_correction_T_max 0.7778
_exptl_absorpt_correction_T_min 0.7169
_exptl_absorpt_correction_type multi-scan
_exptl_absorpt_process_details multi-scan
_exptl_crystal_colour colourless
_exptl_crystal_density_diffrn 1.465
_exptl_crystal_density_method 'not measured'
_exptl_crystal_description block
_exptl_crystal_F_000 584
_exptl_crystal_size_max 0.31
_exptl_crystal_size_mid 0.27
_exptl_crystal_size_min 0.23
_refine_diff_density_max 0.648
_refine_diff_density_min -0.361
_refine_diff_density_rms 0.091
_refine_ls_extinction_method none
_refine_ls_goodness_of_fit_ref 0.941
_refine_ls_hydrogen_treatment constr
_refine_ls_matrix_type full
_refine_ls_number_parameters 325
_refine_ls_number_reflns 4432
_refine_ls_number_restraints 0
_refine_ls_restrained_S_all 0.941
_refine_ls_R_factor_all 0.1032
_refine_ls_R_factor_gt 0.0563
_refine_ls_shift/su_max 0.001
_refine_ls_shift/su_mean 0.000
_refine_ls_structure_factor_coef Fsqd
_refine_ls_weighting_details 'calc w=1/[\s^2^(Fo^2^)+(0.0961P)^2^+0.0000P] where P=(Fo^2^+2Fc^2^)/3'
_refine_ls_weighting_scheme calc
_refine_ls_wR_factor_gt 0.1391
_refine_ls_wR_factor_ref 0.1761
_reflns_number_gt 2555
_reflns_number_total 4432
_reflns_threshold_expression >2sigma(I)
_cod_data_source_file cg101433t_si_001.cif
_cod_data_source_block 3
_cod_original_sg_symbol_H-M P-1
_cod_database_code 4500331

loop_
_symmetry_equiv_pos_as_xyz
'x, y, z'
'-x, -y, -z'

loop_
_atom_site_label
_atom_site_type_symbol
_atom_site_fract_x
_atom_site_fract_y
_atom_site_fract_z
_atom_site_U_iso_or_equiv
_atom_site_adp_type
_atom_site_occupancy
_atom_site_symmetry_multiplicity
_atom_site_calc_flag
_atom_site_refinement_flags
Zn1 Zn 0.18459(8) 0.39226(6) 0.68199(4) 0.0582(3) Uani 1 1 d .
C1 C 0.0518(7) 0.6650(6) 0.5977(4) 0.0674(15) Uani 1 1 d .
H1 H 0.1273 0.6536 0.5472 0.081 Uiso 1 1 calc R
C2 C -0.0316(8) 0.7830(5) 0.5969(4) 0.0702(16) Uani 1 1 d .
H2 H -0.0113 0.8488 0.5470 0.084 Uiso 1 1 calc R
C3 C -0.1465(7) 0.8045(5) 0.6705(4) 0.0580(14) Uani 1 1 d .
C4 C -0.1733(7) 0.7016(5) 0.7391(4) 0.0626(15) Uani 1 1 d .
H4 H -0.2539 0.7095 0.7884 0.075 Uiso 1 1 calc R
C5 C -0.0812(7) 0.5869(5) 0.7349(4) 0.0642(15) Uani 1 1 d .
H5 H -0.0993 0.5193 0.7837 0.077 Uiso 1 1 calc R
C6 C -0.2335(7) 0.9328(5) 0.6741(4) 0.0719(16) Uani 1 1 d .
H6A H -0.1499 0.9842 0.6525 0.086 Uiso 1 1 calc R
H6B H -0.3264 0.9651 0.6310 0.086 Uiso 1 1 calc R
C7 C -0.3072(7) 0.9431(5) 0.7687(5) 0.0785(18) Uani 1 1 d .
H7A H -0.2164 0.9056 0.8129 0.094 Uiso 1 1 calc R
H7B H -0.3973 0.8969 0.7884 0.094 Uiso 1 1 calc R
C8 C -0.3826(8) 1.0738(6) 0.7721(5) 0.090(2) Uani 1 1 d .
H8A H -0.4708 1.1126 0.7265 0.108 Uiso 1 1 calc R
H8B H -0.4383 1.0725 0.8334 0.108 Uiso 1 1 calc R
C9 C -0.2478(8) 1.1500(6) 0.7526(5) 0.0690(16) Uani 1 1 d .
C10 C -0.2519(8) 1.2488(7) 0.6778(5) 0.0768(18) Uani 1 1 d .
H10 H -0.3387 1.2709 0.6357 0.092 Uiso 1 1 calc R
C11 C -0.1279(7) 1.3185(6) 0.6628(4) 0.0687(16) Uani 1 1 d .
H11 H -0.1353 1.3872 0.6110 0.082 Uiso 1 1 calc R
C12 C 0.0083(8) 1.1916(6) 0.7910(5) 0.0769(18) Uani 1 1 d .
H12 H 0.0987 1.1687 0.8310 0.092 Uiso 1 1 calc R
C13 C -0.1119(9) 1.1199(6) 0.8092(5) 0.0814(18) Uani 1 1 d .
H13 H -0.1007 1.0504 0.8605 0.098 Uiso 1 1 calc R
C14 C 0.3430(8) 0.3528(9) 0.5307(5) 0.089(2) Uani 1 1 d .
C15 C 0.4455(7) 0.3060(6) 0.4526(4) 0.0639(15) Uani 1 1 d .
C16 C 0.4906(7) 0.3842(6) 0.3703(4) 0.0690(16) Uani 1 1 d .
H16 H 0.4575 0.4689 0.3611 0.083 Uiso 1 1 calc R
C17 C 0.5857(7) 0.3370(6) 0.3007(4) 0.0663(15) Uani 1 1 d .
H17 H 0.6149 0.3889 0.2437 0.080 Uiso 1 1 calc R
C18 C 0.6352(6) 0.2124(5) 0.3184(4) 0.0529(13) Uani 1 1 d .
C19 C 0.4991(8) 0.1815(6) 0.4619(4) 0.0688(16) Uani 1 1 d .
H19 H 0.4666 0.1275 0.5170 0.083 Uiso 1 1 calc R
C20 C 0.6756(7) 0.2994(5) 0.0500(4) 0.0634(15) Uani 1 1 d .
C21 C 0.7233(7) 0.3400(5) -0.0432(4) 0.0683(16) Uani 1 1 d .
H21 H 0.8344 0.3524 -0.0622 0.082 Uiso 1 1 calc R
C22 C 0.6027(7) 0.3616(5) -0.1071(4) 0.0670(15) Uani 1 1 d .
H22 H 0.6324 0.3885 -0.1705 0.080 Uiso 1 1 calc R
C23 C 0.4376(7) 0.3439(5) -0.0787(4) 0.0578(14) Uani 1 1 d .
C24 C 0.4005(7) 0.3077(6) 0.0160(4) 0.0783(19) Uani 1 1 d .
H24 H 0.2883 0.2990 0.0365 0.094 Uiso 1 1 calc R
C25 C 0.3035(7) 0.3584(5) -0.1447(4) 0.0599(14) Uani 1 1 d .
N1 N 0.0013(5) 1.2909(4) 0.7197(3) 0.0609(12) Uani 1 1 d .
N2 N 0.0312(5) 0.5662(4) 0.6662(3) 0.0567(11) Uani 1 1 d .
N3 N 0.5157(6) 0.2843(5) 0.0806(3) 0.0864(17) Uani 1 1 d .
N4 N 0.5936(6) 0.1337(4) 0.3976(3) 0.0685(13) Uani 1 1 d .
O1 O 0.3547(5) 0.3752(3) -0.2302(2) 0.0646(10) Uani 1 1 d .
O2 O 0.1530(5) 0.3542(4) -0.1154(3) 0.0900(14) Uani 1 1 d .
O3 O 0.3298(7) 0.2780(7) 0.6065(4) 0.132(2) Uani 1 1 d .
O4 O 0.2827(8) 0.4598(6) 0.5201(4) 0.153(3) Uani 1 1 d .
S1 S 0.7647(2) 0.13302(15) 0.24187(10) 0.0738(5) Uani 1 1 d .
S2 S 0.83689(19) 0.26409(19) 0.13226(11) 0.0862(6) Uani 1 1 d .

loop_
_atom_site_aniso_label
_atom_site_aniso_U_11
_atom_site_aniso_U_22
_atom_site_aniso_U_33
_atom_site_aniso_U_23
_atom_site_aniso_U_13
_atom_site_aniso_U_12
Zn1 0.0543(4) 0.0649(5) 0.0624(4) -0.0266(3) -0.0018(3) -0.0159(3)
C1 0.068(4) 0.073(4) 0.062(4) -0.023(3) 0.001(3) -0.014(3)
C2 0.077(4) 0.061(4) 0.065(4) -0.009(3) -0.003(3) -0.013(3)
C3 0.050(3) 0.056(4) 0.077(4) -0.026(3) -0.014(3) -0.015(3)
C4 0.064(4) 0.065(4) 0.062(4) -0.025(3) 0.003(3) -0.015(3)
C5 0.074(4) 0.062(4) 0.059(4) -0.018(3) 0.000(3) -0.021(3)
C6 0.066(4) 0.070(4) 0.088(4) -0.025(3) -0.018(3) -0.020(3)
C7 0.057(4) 0.065(4) 0.121(5) -0.037(4) 0.017(4) -0.022(3)
C8 0.065(4) 0.073(4) 0.142(6) -0.046(4) 0.013(4) -0.024(3)
C9 0.063(4) 0.066(4) 0.091(5) -0.043(4) 0.008(3) -0.020(3)
C10 0.057(4) 0.099(5) 0.090(5) -0.048(4) -0.008(3) -0.017(4)
C11 0.066(4) 0.081(4) 0.069(4) -0.033(3) -0.006(3) -0.019(3)
C12 0.068(4) 0.061(4) 0.109(5) -0.027(4) -0.016(4) -0.018(3)
C13 0.087(5) 0.055(4) 0.106(5) -0.023(4) -0.006(4) -0.021(3)
C14 0.050(4) 0.158(8) 0.086(5) -0.073(6) -0.006(4) -0.021(5)
C15 0.051(3) 0.091(5) 0.059(4) -0.035(3) -0.008(3) -0.013(3)
C16 0.061(4) 0.062(4) 0.089(5) -0.034(3) -0.011(3) -0.004(3)
C17 0.066(4) 0.078(4) 0.060(4) -0.025(3) 0.006(3) -0.024(3)
C18 0.045(3) 0.061(4) 0.056(3) -0.020(3) -0.007(2) -0.010(3)
C19 0.072(4) 0.084(5) 0.048(3) -0.015(3) -0.006(3) -0.018(3)
C20 0.048(3) 0.087(4) 0.066(4) -0.037(3) 0.001(3) -0.020(3)
C21 0.053(3) 0.102(5) 0.060(4) -0.028(3) 0.006(3) -0.033(3)
C22 0.067(4) 0.091(4) 0.048(3) -0.020(3) 0.004(3) -0.029(3)
C23 0.051(3) 0.060(3) 0.067(4) -0.024(3) 0.004(3) -0.019(3)
C24 0.054(4) 0.128(6) 0.053(4) -0.015(3) -0.003(3) -0.034(4)
C25 0.059(4) 0.062(4) 0.064(4) -0.024(3) 0.000(3) -0.016(3)
N1 0.056(3) 0.061(3) 0.074(3) -0.027(3) -0.006(2) -0.018(2)
N2 0.055(3) 0.060(3) 0.060(3) -0.021(2) -0.001(2) -0.020(2)
N3 0.053(3) 0.152(5) 0.056(3) -0.027(3) -0.002(2) -0.032(3)
N4 0.076(3) 0.073(3) 0.058(3) -0.024(3) -0.001(3) -0.012(3)
O1 0.063(2) 0.081(3) 0.057(2) -0.029(2) -0.0026(19) -0.018(2)
O2 0.060(3) 0.145(4) 0.075(3) -0.036(3) -0.001(2) -0.036(3)
O3 0.112(4) 0.232(7) 0.082(3) -0.090(4) 0.021(3) -0.049(4)
O4 0.144(6) 0.166(6) 0.143(5) -0.102(5) -0.018(4) 0.052(5)
S1 0.0613(9) 0.0959(12) 0.0669(10) -0.0395(9) -0.0060(7) -0.0012(8)
S2 0.0536(9) 0.1517(17) 0.0645(10) -0.0385(10) -0.0002(7) -0.0353(10)

loop_
_atom_type_symbol
_atom_type_description
_atom_type_scat_dispersion_real
_atom_type_scat_dispersion_imag
_atom_type_scat_source
C C 0.0033 0.0016 'International Tables Vol C Tables 4.2.6.8 and 6.1.1.4'
H H 0.0000 0.0000 'International Tables Vol C Tables 4.2.6.8 and 6.1.1.4'
N N 0.0061 0.0033 'International Tables Vol C Tables 4.2.6.8 and 6.1.1.4'
O O 0.0106 0.0060 'International Tables Vol C Tables 4.2.6.8 and 6.1.1.4'
Zn Zn 0.2839 1.4301 'International Tables Vol C Tables 4.2.6.8 and 6.1.1.4'
S S 0.1246 0.1234 'International Tables Vol C Tables 4.2.6.8 and 6.1.1.4'

loop_
_geom_angle_atom_site_label_1
_geom_angle_atom_site_label_2
_geom_angle_atom_site_label_3
_geom_angle
_geom_angle_site_symmetry_1
_geom_angle_site_symmetry_3
O1 Zn1 N1 120.14(17) 1_556 1_545
O1 Zn1 N2 105.02(16) 1_556 .
N1 Zn1 N2 100.41(18) 1_545 .
O1 Zn1 O3 99.26(18) 1_556 .
N1 Zn1 O3 91.9(2) 1_545 .
N2 Zn1 O3 142.0(2) . .
O1 Zn1 O4 113.9(2) 1_556 .
N1 Zn1 O4 120.4(2) 1_545 .
N2 Zn1 O4 87.99(19) . .
O3 Zn1 O4 55.2(2) . .
N2 C1 C2 123.8(5) . .
N2 C1 H1 118.1 . .
C2 C1 H1 118.1 . .
C1 C2 C3 120.2(5) . .
C1 C2 H2 119.9 . .
C3 C2 H2 119.9 . .
C4 C3 C2 115.7(5) . .
C4 C3 C6 122.8(5) . .
C2 C3 C6 121.5(5) . .
C3 C4 C5 120.0(5) . .
C3 C4 H4 120.0 . .
C5 C4 H4 120.0 . .
N2 C5 C4 124.4(5) . .
N2 C5 H5 117.8 . .
C4 C5 H5 117.8 . .
C7 C6 C3 114.9(5) . .
C7 C6 H6A 108.6 . .
C3 C6 H6A 108.6 . .
C7 C6 H6B 108.6 . .
C3 C6 H6B 108.6 . .
H6A C6 H6B 107.5 . .
C6 C7 C8 113.9(5) . .
C6 C7 H7A 108.8 . .
C8 C7 H7A 108.8 . .
C6 C7 H7B 108.8 . .
C8 C7 H7B 108.8 . .
H7A C7 H7B 107.7 . .
C9 C8 C7 112.9(5) . .
C9 C8 H8A 109.0 . .
C7 C8 H8A 109.0 . .
C9 C8 H8B 109.0 . .
C7 C8 H8B 109.0 . .
H8A C8 H8B 107.8 . .
C10 C9 C13 116.4(6) . .
C10 C9 C8 122.0(6) . .
C13 C9 C8 121.6(6) . .
C9 C10 C11 120.6(6) . .
C9 C10 H10 119.7 . .
C11 C10 H10 119.7 . .
N1 C11 C10 122.7(6) . .
N1 C11 H11 118.6 . .
C10 C11 H11 118.6 . .
N1 C12 C13 123.1(6) . .
N1 C12 H12 118.4 . .
C13 C12 H12 118.4 . .
C9 C13 C12 120.7(6) . .
C9 C13 H13 119.7 . .
C12 C13 H13 119.7 . .
O4 C14 O3 120.8(7) . .
O4 C14 C15 121.3(8) . .
O3 C14 C15 117.8(8) . .
C16 C15 C19 117.2(5) . .
C16 C15 C14 121.8(7) . .
C19 C15 C14 121.0(7) . .
C15 C16 C17 119.8(6) . .
C15 C16 H16 120.1 . .
C17 C16 H16 120.1 . .
C18 C17 C16 118.0(5) . .
C18 C17 H17 121.0 . .
C16 C17 H17 121.0 . .
N4 C18 C17 123.7(5) . .
N4 C18 S1 110.8(4) . .
C17 C18 S1 125.5(4) . .
N4 C19 C15 124.4(5) . .
N4 C19 H19 117.8 . .
C15 C19 H19 117.8 . .
N3 C20 C21 122.9(5) . .
N3 C20 S2 119.3(4) . .
C21 C20 S2 117.7(4) . .
C22 C21 C20 118.2(5) . .
C22 C21 H21 120.9 . .
C20 C21 H21 120.9 . .
C21 C22 C23 120.8(5) . .
C21 C22 H22 119.6 . .
C23 C22 H22 119.6 . .
C24 C23 C22 116.6(5) . .
C24 C23 C25 119.8(5) . .
C22 C23 C25 123.5(5) . .
N3 C24 C23 124.2(5) . .
N3 C24 H24 117.9 . .
C23 C24 H24 117.9 . .
O2 C25 O1 123.8(5) . .
O2 C25 C23 120.2(5) . .
O1 C25 C23 116.0(5) . .
C12 N1 C11 116.4(5) . .
C12 N1 Zn1 125.2(4) . 1_565
C11 N1 Zn1 118.0(4) . 1_565
C5 N2 C1 115.8(5) . .
C5 N2 Zn1 118.6(4) . .
C1 N2 Zn1 124.9(4) . .
C20 N3 C24 117.2(5) . .
C19 N4 C18 116.9(5) . .
C25 O1 Zn1 117.2(3) . 1_554
C14 O3 Zn1 100.3(6) . .
C14 O4 Zn1 83.6(5) . .
C18 S1 S2 105.7(2) . .
C20 S2 S1 104.3(2) . .

loop_
_geom_bond_atom_site_label_1
_geom_bond_atom_site_label_2
_geom_bond_distance
_geom_bond_site_symmetry_2
Zn1 O1 1.941(3) 1_556
Zn1 N1 2.030(4) 1_545
Zn1 N2 2.055(4) .
Zn1 O3 2.058(5) .
Zn1 O4 2.417(6) .
C1 N2 1.326(6) .
C1 C2 1.370(7) .
C1 H1 0.9300 .
C2 C3 1.389(7) .
C2 H2 0.9300 .
C3 C4 1.372(7) .
C3 C6 1.501(7) .
C4 C5 1.374(7) .
C4 H4 0.9300 .
C5 N2 1.320(6) .
C5 H5 0.9300 .
C6 C7 1.499(8) .
C6 H6A 0.9700 .
C6 H6B 0.9700 .
C7 C8 1.511(8) .
C7 H7A 0.9700 .
C7 H7B 0.9700 .
C8 C9 1.510(8) .
C8 H8A 0.9700 .
C8 H8B 0.9700 .
C9 C10 1.344(8) .
C9 C13 1.369(8) .
C10 C11 1.390(8) .
C10 H10 0.9300 .
C11 N1 1.334(6) .
C11 H11 0.9300 .
C12 N1 1.316(7) .
C12 C13 1.377(8) .
C12 H12 0.9300 .
C13 H13 0.9300 .
C14 O4 1.191(9) .
C14 O3 1.220(9) .
C14 C15 1.508(8) .
C15 C16 1.367(8) .
C15 C19 1.379(8) .
C16 C17 1.385(7) .
C16 H16 0.9300 .
C17 C18 1.361(7) .
C17 H17 0.9300 .
C18 N4 1.331(6) .
C18 S1 1.768(5) .
C19 N4 1.323(7) .
C19 H19 0.9300 .
C20 N3 1.337(7) .
C20 C21 1.374(7) .
C20 S2 1.780(5) .
C21 C22 1.367(7) .
C21 H21 0.9300 .
C22 C23 1.379(7) .
C22 H22 0.9300 .
C23 C24 1.374(7) .
C23 C25 1.491(7) .
C24 N3 1.339(6) .
C24 H24 0.9300 .
C25 O2 1.234(6) .
C25 O1 1.272(6) .
N1 Zn1 2.030(4) 1_565
O1 Zn1 1.941(3) 1_554
S1 S2 2.020(2) .

loop_
_geom_torsion_atom_site_label_1
_geom_torsion_atom_site_label_2
_geom_torsion_atom_site_label_3
_geom_torsion_atom_site_label_4
_geom_torsion
_geom_torsion_site_symmetry_1
_geom_torsion_site_symmetry_4
N2 C1 C2 C3 -0.4(9) . .
C1 C2 C3 C4 -2.5(8) . .
C1 C2 C3 C6 177.0(5) . .
C2 C3 C4 C5 3.8(8) . .
C6 C3 C4 C5 -175.7(5) . .
C3 C4 C5 N2 -2.4(9) . .
C4 C3 C6 C7 17.8(7) . .
C2 C3 C6 C7 -161.7(5) . .
C3 C6 C7 C8 175.8(5) . .
C6 C7 C8 C9 -64.7(7) . .
C7 C8 C9 C10 116.4(7) . .
C7 C8 C9 C13 -61.9(8) . .
C13 C9 C10 C11 -2.9(9) . .
C8 C9 C10 C11 178.7(5) . .
C9 C10 C11 N1 1.0(9) . .
C10 C9 C13 C12 2.5(9) . .
C8 C9 C13 C12 -179.1(6) . .
N1 C12 C13 C9 -0.2(10) . .
O4 C14 C15 C16 7.5(10) . .
O3 C14 C15 C16 -169.4(6) . .
O4 C14 C15 C19 -173.0(7) . .
O3 C14 C15 C19 10.1(9) . .
C19 C15 C16 C17 0.2(8) . .
C14 C15 C16 C17 179.6(5) . .
C15 C16 C17 C18 -1.7(8) . .
C16 C17 C18 N4 1.8(8) . .
C16 C17 C18 S1 -177.0(4) . .
C16 C15 C19 N4 1.6(9) . .
C14 C15 C19 N4 -177.9(5) . .
N3 C20 C21 C22 -2.3(9) . .
S2 C20 C21 C22 176.8(4) . .
C20 C21 C22 C23 0.4(9) . .
C21 C22 C23 C24 2.0(9) . .
C21 C22 C23 C25 -176.2(5) . .
C22 C23 C24 N3 -2.9(9) . .
C25 C23 C24 N3 175.3(6) . .
C24 C23 C25 O2 9.6(8) . .
C22 C23 C25 O2 -172.3(6) . .
C24 C23 C25 O1 -170.5(5) . .
C22 C23 C25 O1 7.6(8) . .
C13 C12 N1 C11 -1.7(9) . .
C13 C12 N1 Zn1 -174.4(5) . 1_565
C10 C11 N1 C12 1.3(8) . .
C10 C11 N1 Zn1 174.5(4) . 1_565
C4 C5 N2 C1 -0.6(8) . .
C4 C5 N2 Zn1 170.4(4) . .
C2 C1 N2 C5 2.0(8) . .
C2 C1 N2 Zn1 -168.3(4) . .
O1 Zn1 N2 C5 -73.8(4) 1_556 .
N1 Zn1 N2 C5 51.5(4) 1_545 .
O3 Zn1 N2 C5 158.3(4) . .
O4 Zn1 N2 C5 172.0(4) . .
O1 Zn1 N2 C1 96.3(4) 1_556 .
N1 Zn1 N2 C1 -138.4(4) 1_545 .
O3 Zn1 N2 C1 -31.6(6) . .
O4 Zn1 N2 C1 -17.9(4) . .
C21 C20 N3 C24 1.5(9) . .
S2 C20 N3 C24 -177.6(4) . .
C23 C24 N3 C20 1.2(10) . .
C15 C19 N4 C18 -1.6(8) . .
C17 C18 N4 C19 -0.2(8) . .
S1 C18 N4 C19 178.8(4) . .
O2 C25 O1 Zn1 -1.0(7) . 1_554
C23 C25 O1 Zn1 179.2(3) . 1_554
O4 C14 O3 Zn1 2.3(8) . .
C15 C14 O3 Zn1 179.2(4) . .
O1 Zn1 O3 C14 -113.9(4) 1_556 .
N1 Zn1 O3 C14 125.2(5) 1_545 .
N2 Zn1 O3 C14 15.5(6) . .
O4 Zn1 O3 C14 -1.2(4) . .
O3 C14 O4 Zn1 -1.9(7) . .
C15 C14 O4 Zn1 -178.8(6) . .
O1 Zn1 O4 C14 85.9(5) 1_556 .
N1 Zn1 O4 C14 -67.7(5) 1_545 .
N2 Zn1 O4 C14 -168.6(5) . .
O3 Zn1 O4 C14 1.2(4) . .
N4 C18 S1 S2 -174.2(3) . .
C17 C18 S1 S2 4.8(5) . .
N3 C20 S2 S1 27.9(5) . .
C21 C20 S2 S1 -151.2(4) . .
C18 S1 S2 C20 -92.7(3) . .
